data_1518747
loop_
_publ_author_name
'Chen, Yunfeng'
'Nie, Gang'
'Zhang, Qi'
'Ma, Shan'
'Li, Huan'
'Hu, Qinquan'

_publ_section_title
;
 Copper-Catalyzed [3 + 2] Cycloaddition/Oxidation Reactions between
 Nitro-olefins and Organic Azides: Highly Regioselective Synthesis of
 NO2-Substituted 1,2,3-Triazoles.
;
_journal_issue 5
_journal_name_full 'Organic letters'
_journal_page_first 1118
_journal_page_last 1121
_journal_paper_doi 10.1021/ol503687w
_journal_volume 17
_journal_year 2015
_chemical_formula_sum 'C14 H9 Cl N4 O2'
_chemical_formula_weight 300.70
_chemical_name_systematic
; 
 ? 
;
_space_group_IT_number 2
_symmetry_cell_setting triclinic
_symmetry_space_group_name_Hall '-P 1'
_symmetry_space_group_name_H-M 'P -1'
_atom_sites_solution_hydrogens geom
_atom_sites_solution_primary direct
_atom_sites_solution_secondary difmap
_audit_creation_method SHELXL-97
_cell_angle_alpha 93.902(3)
_cell_angle_beta 90.560(3)
_cell_angle_gamma 112.233(3)
_cell_formula_units_Z 6
_cell_length_a 11.310(3)
_cell_length_b 13.792(3)
_cell_length_c 13.982(3)
_cell_measurement_reflns_used 9976
_cell_measurement_temperature 296(2)
_cell_measurement_theta_max 31.71
_cell_measurement_theta_min 2.25
_cell_volume 2012.7(8)
_computing_cell_refinement 'Bruker SAINT'
_computing_data_collection 'Bruker APEX2'
_computing_data_reduction 'Bruker SAINT'
_computing_molecular_graphics 'Bruker SHELXTL'
_computing_publication_material 'Bruker SHELXTL'
_computing_structure_refinement 'SHELXL-97 (Sheldrick, 2008)'
_computing_structure_solution 'SHELXS-97 (Sheldrick, 2008)'
_diffrn_ambient_temperature 296(2)
_diffrn_measured_fraction_theta_full 0.934
_diffrn_measured_fraction_theta_max 0.934
_diffrn_measurement_device_type 'Bruker APEX-II CCD'
_diffrn_measurement_method '\f and \w scans'
_diffrn_radiation_monochromator graphite
_diffrn_radiation_source 'fine-focus sealed tube'
_diffrn_radiation_type MoK\a
_diffrn_radiation_wavelength 0.71073
_diffrn_reflns_av_R_equivalents 0.0491
_diffrn_reflns_av_sigmaI/netI 0.0663
_diffrn_reflns_limit_h_max 11
_diffrn_reflns_limit_h_min -13
_diffrn_reflns_limit_k_max 16
_diffrn_reflns_limit_k_min -15
_diffrn_reflns_limit_l_max 16
_diffrn_reflns_limit_l_min -16
_diffrn_reflns_number 11596
_diffrn_reflns_theta_full 25.00
_diffrn_reflns_theta_max 25.00
_diffrn_reflns_theta_min 1.46
_exptl_absorpt_coefficient_mu 0.295
_exptl_absorpt_correction_T_max 0.9711
_exptl_absorpt_correction_T_min 0.9434
_exptl_absorpt_correction_type none
_exptl_crystal_density_diffrn 1.489
_exptl_crystal_density_method 'not measured'
_exptl_crystal_description Block
_exptl_crystal_F_000 924
_exptl_crystal_size_max 0.20
_exptl_crystal_size_mid 0.10
_exptl_crystal_size_min 0.10
_refine_diff_density_max 0.696
_refine_diff_density_min -0.694
_refine_diff_density_rms 0.132
_refine_ls_extinction_method none
_refine_ls_goodness_of_fit_ref 1.060
_refine_ls_hydrogen_treatment mixed
_refine_ls_matrix_type full
_refine_ls_number_parameters 568
_refine_ls_number_reflns 6640
_refine_ls_number_restraints 0
_refine_ls_restrained_S_all 1.060
_refine_ls_R_factor_all 0.0828
_refine_ls_R_factor_gt 0.0745
_refine_ls_shift/su_max 0.001
_refine_ls_shift/su_mean 0.000
_refine_ls_structure_factor_coef Fsqd
_refine_ls_weighting_details 'calc w=1/[\s^2^(Fo^2^)+(0.1617P)^2^+1.7127P] where P=(Fo^2^+2Fc^2^)/3'
_refine_ls_weighting_scheme calc
_refine_ls_wR_factor_gt 0.2121
_refine_ls_wR_factor_ref 0.2337
_reflns_number_gt 5663
_reflns_number_total 6640
_reflns_threshold_expression >2sigma(I)
_cod_data_source_file ol503687w_si_001.cif
_cod_data_source_block mo_141008c_0m
_cod_depositor_comments
;
The following automatic conversions were performed:

'_symmetry_cell_setting' value 'Triclinic' changed to 'triclinic'
according to
/usr/data/users/saulius/crontab/automatic-downloads/rss-feeds/ACS/lib/dictionaries/cif_core.dic
dictionary named 'cif_core.dic' version 2.4.2 from 2011-04-26.

Automatic conversion script
Id: cif_fix_values 3008 2015-01-20 13:52:24Z robertas 

 Adding full bibliography for 1518747--1518748.cif.
;
_cod_original_sg_symbol_H-M P-1
_cod_database_code 1518747

loop_
_symmetry_equiv_pos_as_xyz
'x, y, z'
'-x, -y, -z'

loop_
_atom_site_label
_atom_site_type_symbol
_atom_site_fract_x
_atom_site_fract_y
_atom_site_fract_z
_atom_site_U_iso_or_equiv
_atom_site_adp_type
_atom_site_occupancy
_atom_site_symmetry_multiplicity
_atom_site_calc_flag
_atom_site_refinement_flags
Cl1 Cl 0.65433(10) 0.74938(7) 0.49747(6) 0.0429(3) Uani 1 1 d .
O1 O 0.9914(3) 1.01485(19) 0.16259(18) 0.0388(6) Uani 1 1 d .
C1 C 0.7362(3) 0.9642(2) 0.2582(2) 0.0237(6) Uani 1 1 d .
N1 N 0.6587(3) 1.0683(2) 0.15466(19) 0.0301(6) Uani 1 1 d .
C7 C 0.7521(3) 1.0353(2) 0.1810(2) 0.0259(6) Uani 1 1 d .
N4 N 0.9682(3) 1.0739(2) 0.11082(19) 0.0326(6) Uani 1 1 d .
C2 C 0.7876(4) 1.0038(3) 0.3498(2) 0.0336(8) Uani 1 1 d .
H2 H 0.8371 1.0750 0.3617 0.040 Uiso 1 1 calc R
C4 C 0.6899(3) 0.8320(3) 0.4052(2) 0.0293(7) Uani 1 1 d .
C3 C 0.7652(4) 0.9375(3) 0.4236(2) 0.0346(8) Uani 1 1 d .
H3 H 0.8005 0.9636 0.4848 0.042 Uiso 1 1 calc R
C8 C 0.8455(3) 1.0823(2) 0.1190(2) 0.0290(7) Uani 1 1 d .
N2 N 0.6954(3) 1.1321(2) 0.0814(2) 0.0391(7) Uani 1 1 d .
C6 C 0.6640(3) 0.8580(3) 0.2408(2) 0.0334(8) Uani 1 1 d .
H6 H 0.6301 0.8313 0.1793 0.040 Uiso 1 1 calc R
N3 N 0.8099(3) 1.1412(2) 0.0601(2) 0.0378(7) Uani 1 1 d .
C5 C 0.6416(3) 0.7910(2) 0.3140(2) 0.0312(7) Uani 1 1 d .
H5 H 0.5946 0.7194 0.3017 0.037 Uiso 1 1 calc R
O2 O 1.0405(3) 1.1252(2) 0.0526(2) 0.0489(7) Uani 1 1 d .
C9 C 0.5343(3) 1.0457(3) 0.1931(2) 0.0340(8) Uani 1 1 d .
C10 C 0.5245(4) 1.0876(3) 0.2833(3) 0.0392(8) Uani 1 1 d .
H10 H 0.5975 1.1264 0.3211 0.047 Uiso 1 1 calc R
C13 C 0.3084(5) 0.9669(6) 0.1736(4) 0.091(2) Uani 1 1 d .
H13 H 0.2355 0.9249 0.1372 0.109 Uiso 1 1 calc R
C11 C 0.4047(4) 1.0712(3) 0.3167(4) 0.0527(10) Uani 1 1 d .
H11 H 0.3968 1.1004 0.3771 0.063 Uiso 1 1 calc R
C12 C 0.2974(4) 1.0122(4) 0.2619(4) 0.0589(12) Uani 1 1 d .
H12 H 0.2170 1.0028 0.2844 0.071 Uiso 1 1 calc R
C14 C 0.4286(5) 0.9840(5) 0.1385(3) 0.0740(17) Uani 1 1 d .
H14 H 0.4369 0.9538 0.0787 0.089 Uiso 1 1 calc R
Cl1A Cl 1.00219(9) 0.79491(7) 0.46489(5) 0.0410(3) Uani 1 1 d .
N1A N 0.8358(2) 0.63616(19) -0.00510(16) 0.0203(5) Uani 1 1 d .
C7A C 0.9424(3) 0.6509(2) 0.0487(2) 0.0188(6) Uani 1 1 d .
C5A C 0.9810(3) 0.6246(2) 0.2186(2) 0.0231(6) Uani 1 1 d .
H5A H 0.9880 0.5614 0.1985 0.028 Uiso 1 1 calc R
C4A C 0.9573(3) 0.6858(2) 0.15198(19) 0.0190(6) Uani 1 1 d .
N3A N 0.9610(3) 0.6028(2) -0.10563(18) 0.0259(6) Uani 1 1 d .
C9A C 0.7172(3) 0.6414(2) 0.0236(2) 0.0230(6) Uani 1 1 d .
O2A O 1.1970(2) 0.6054(2) -0.07026(19) 0.0405(6) Uani 1 1 d .
C8A C 1.0192(3) 0.6289(2) -0.0177(2) 0.0217(6) Uani 1 1 d .
C2A C 0.9608(3) 0.8143(3) 0.2780(2) 0.0282(7) Uani 1 1 d .
H2A1 H 0.9543 0.8777 0.2983 0.034 Uiso 1 1 calc R
N2A N 0.8490(3) 0.6074(2) -0.09873(17) 0.0265(6) Uani 1 1 d .
O1A O 1.1996(2) 0.6702(2) 0.07583(17) 0.0395(6) Uani 1 1 d .
C6A C 0.9944(3) 0.6581(2) 0.3155(2) 0.0262(6) Uani 1 1 d .
H6A H 1.0099 0.6177 0.3609 0.031 Uiso 1 1 calc R
N4A N 1.1478(2) 0.6350(2) -0.00355(19) 0.0265(6) Uani 1 1 d .
C3A C 0.9468(3) 0.7800(2) 0.1812(2) 0.0245(6) Uani 1 1 d .
H3A H 0.9305 0.8203 0.1361 0.029 Uiso 1 1 calc R
C1A C 0.9843(3) 0.7528(3) 0.3433(2) 0.0264(7) Uani 1 1 d .
C14A C 0.6736(3) 0.7099(3) -0.0204(2) 0.0284(7) Uani 1 1 d .
H14A H 0.7224 0.7544 -0.0646 0.034 Uiso 1 1 calc R
C10A C 0.6476(3) 0.5757(3) 0.0906(2) 0.0279(7) Uani 1 1 d .
H10A H 0.6792 0.5311 0.1192 0.033 Uiso 1 1 calc R
C12A C 0.4834(3) 0.6436(3) 0.0703(2) 0.0325(7) Uani 1 1 d .
H12A H 0.4035 0.6436 0.0854 0.039 Uiso 1 1 calc R
C11A C 0.5306(3) 0.5776(3) 0.1142(2) 0.0305(7) Uani 1 1 d .
H11A H 0.4829 0.5345 0.1597 0.037 Uiso 1 1 calc R
C13A C 0.5552(3) 0.7094(3) 0.0041(2) 0.0339(8) Uani 1 1 d .
H13A H 0.5234 0.7540 -0.0244 0.041 Uiso 1 1 calc R
Cl1B Cl 0.37878(10) 0.86188(7) 0.44585(8) 0.0492(3) Uani 1 1 d .
N1B N 0.2535(2) 0.34765(19) 0.30995(17) 0.0214(5) Uani 1 1 d .
C7B C 0.1776(3) 0.4021(2) 0.32947(19) 0.0203(6) Uani 1 1 d .
N3B N 0.0623(3) 0.2312(2) 0.28776(19) 0.0260(6) Uani 1 1 d .
O1B O -0.0609(2) 0.42248(18) 0.35165(19) 0.0351(6) Uani 1 1 d .
N4B N -0.0622(2) 0.3364(2) 0.32241(18) 0.0251(6) Uani 1 1 d .
C4B C 0.2230(3) 0.5163(2) 0.3567(2) 0.0194(6) Uani 1 1 d .
N2B N 0.1818(2) 0.24399(19) 0.28479(18) 0.0256(6) Uani 1 1 d .
C9B C 0.3906(3) 0.3814(2) 0.3092(2) 0.0218(6) Uani 1 1 d .
O2B O -0.1601(2) 0.25983(19) 0.3004(2) 0.0392(6) Uani 1 1 d .
C3B C 0.2207(3) 0.5516(2) 0.4524(2) 0.0262(6) Uani 1 1 d .
H3B H 0.1863 0.5032 0.4978 0.031 Uiso 1 1 calc R
C1B C 0.3172(3) 0.7288(2) 0.4105(2) 0.0290(7) Uani 1 1 d .
C14B C 0.4405(3) 0.3214(3) 0.2516(2) 0.0284(7) Uani 1 1 d .
H14B H 0.3864 0.2615 0.2156 0.034 Uiso 1 1 calc R
C5B C 0.2683(3) 0.5882(2) 0.2884(2) 0.0255(6) Uani 1 1 d .
H5B H 0.2674 0.5648 0.2243 0.031 Uiso 1 1 calc R
C8B C 0.0581(3) 0.3252(2) 0.3150(2) 0.0216(6) Uani 1 1 d .
C10B C 0.4703(3) 0.4707(3) 0.3638(2) 0.0281(7) Uani 1 1 d .
H10B H 0.4362 0.5098 0.4033 0.034 Uiso 1 1 calc R
C2B C 0.2691(3) 0.6575(3) 0.4799(2) 0.0281(7) Uani 1 1 d .
H2B1 H 0.2697 0.6811 0.5439 0.034 Uiso 1 1 calc R
C11B C 0.6020(3) 0.5005(3) 0.3582(2) 0.0333(7) Uani 1 1 d .
H11B H 0.6566 0.5605 0.3937 0.040 Uiso 1 1 calc R
C13B C 0.5725(3) 0.3519(3) 0.2484(2) 0.0338(8) Uani 1 1 d .
H13B H 0.6073 0.3118 0.2109 0.041 Uiso 1 1 calc R
C6B C 0.3148(3) 0.6950(3) 0.3152(2) 0.0302(7) Uani 1 1 d .
H6B H 0.3442 0.7435 0.2692 0.036 Uiso 1 1 calc R
C12B C 0.6519(3) 0.4419(3) 0.3008(2) 0.0331(7) Uani 1 1 d .
H12B H 0.7401 0.4630 0.2973 0.040 Uiso 1 1 calc R

loop_
_atom_site_aniso_label
_atom_site_aniso_U_11
_atom_site_aniso_U_22
_atom_site_aniso_U_33
_atom_site_aniso_U_23
_atom_site_aniso_U_13
_atom_site_aniso_U_12
Cl1 0.0632(6) 0.0378(5) 0.0297(5) 0.0152(4) 0.0086(4) 0.0191(4)
O1 0.0410(14) 0.0321(13) 0.0456(14) 0.0101(11) 0.0110(11) 0.0150(11)
C1 0.0220(14) 0.0251(15) 0.0220(14) 0.0053(11) 0.0030(11) 0.0062(12)
N1 0.0264(14) 0.0310(14) 0.0268(13) 0.0073(11) -0.0059(11) 0.0033(11)
C7 0.0273(16) 0.0233(15) 0.0227(14) 0.0000(11) -0.0056(12) 0.0051(12)
N4 0.0350(16) 0.0254(13) 0.0275(13) 0.0008(11) 0.0027(11) 0.0005(12)
C2 0.0412(19) 0.0238(16) 0.0274(16) 0.0003(13) -0.0052(14) 0.0032(14)
C4 0.0327(17) 0.0312(16) 0.0263(15) 0.0113(13) 0.0064(13) 0.0130(14)
C3 0.050(2) 0.0286(16) 0.0212(15) 0.0005(12) -0.0076(14) 0.0108(15)
C8 0.0340(17) 0.0236(15) 0.0214(14) 0.0027(12) -0.0028(12) 0.0018(13)
N2 0.0362(17) 0.0390(16) 0.0357(15) 0.0155(13) -0.0051(13) 0.0052(13)
C6 0.0349(18) 0.0300(17) 0.0243(15) -0.0001(13) -0.0089(13) 0.0004(14)
N3 0.0430(18) 0.0341(15) 0.0270(14) 0.0099(12) -0.0029(12) 0.0030(13)
C5 0.0338(17) 0.0216(15) 0.0302(16) 0.0034(12) -0.0026(13) 0.0013(13)
O2 0.0430(16) 0.0500(16) 0.0435(15) 0.0172(13) 0.0138(12) 0.0036(13)
C9 0.0279(17) 0.0364(18) 0.0345(17) 0.0099(14) -0.0024(13) 0.0075(14)
C10 0.035(2) 0.0292(17) 0.048(2) -0.0022(15) -0.0016(16) 0.0069(15)
C13 0.035(3) 0.156(6) 0.057(3) -0.001(3) -0.013(2) 0.011(3)
C11 0.045(2) 0.042(2) 0.069(3) 0.0006(19) 0.010(2) 0.0141(18)
C12 0.0259(19) 0.078(3) 0.070(3) 0.022(2) 0.0068(19) 0.014(2)
C14 0.038(2) 0.121(5) 0.039(2) -0.006(3) -0.0079(18) 0.005(3)
Cl1A 0.0531(6) 0.0516(6) 0.0197(4) -0.0068(3) -0.0072(4) 0.0232(4)
N1A 0.0198(12) 0.0268(12) 0.0154(11) -0.0001(9) -0.0022(9) 0.0105(10)
C7A 0.0168(13) 0.0203(13) 0.0202(13) 0.0040(10) -0.0024(10) 0.0076(11)
C5A 0.0221(14) 0.0259(15) 0.0216(14) 0.0008(11) -0.0044(11) 0.0099(12)
C4A 0.0142(13) 0.0234(14) 0.0187(13) -0.0001(11) -0.0028(10) 0.0067(11)
N3A 0.0286(14) 0.0310(14) 0.0215(12) 0.0005(10) 0.0004(10) 0.0155(11)
C9A 0.0198(14) 0.0282(15) 0.0199(13) -0.0049(11) -0.0074(11) 0.0093(12)
O2A 0.0323(13) 0.0494(15) 0.0469(15) -0.0060(12) 0.0088(11) 0.0251(12)
C8A 0.0231(15) 0.0229(14) 0.0213(14) 0.0029(11) 0.0007(11) 0.0108(12)
C2A 0.0343(17) 0.0272(15) 0.0269(15) -0.0027(12) -0.0018(13) 0.0170(14)
N2A 0.0291(14) 0.0350(14) 0.0173(12) -0.0015(10) -0.0019(10) 0.0148(12)
O1A 0.0259(12) 0.0663(17) 0.0339(13) 0.0059(12) -0.0016(10) 0.0259(12)
C6A 0.0262(15) 0.0316(16) 0.0216(14) 0.0037(12) -0.0061(12) 0.0117(13)
N4A 0.0233(13) 0.0285(13) 0.0322(14) 0.0060(11) 0.0031(11) 0.0144(11)
C3A 0.0262(15) 0.0262(15) 0.0228(14) 0.0017(11) -0.0052(11) 0.0120(13)
C1A 0.0230(15) 0.0356(17) 0.0189(14) -0.0005(12) -0.0018(11) 0.0097(13)
C14A 0.0299(17) 0.0348(17) 0.0225(15) 0.0059(12) -0.0029(12) 0.0142(14)
C10A 0.0276(16) 0.0311(16) 0.0252(15) 0.0009(12) -0.0058(12) 0.0119(13)
C12A 0.0215(15) 0.049(2) 0.0280(16) -0.0076(14) -0.0045(12) 0.0166(15)
C11A 0.0264(16) 0.0393(18) 0.0245(15) 0.0017(13) 0.0028(12) 0.0111(14)
C13A 0.0301(17) 0.0453(19) 0.0315(17) -0.0003(14) -0.0099(13) 0.0210(15)
Cl1B 0.0536(6) 0.0226(5) 0.0635(6) -0.0061(4) -0.0067(5) 0.0076(4)
N1B 0.0192(12) 0.0235(12) 0.0208(12) 0.0034(9) -0.0014(9) 0.0071(10)
C7B 0.0220(14) 0.0249(14) 0.0142(12) 0.0040(10) -0.0026(10) 0.0087(12)
N3B 0.0245(13) 0.0240(13) 0.0301(13) 0.0000(10) -0.0024(10) 0.0104(11)
O1B 0.0239(12) 0.0274(12) 0.0551(15) -0.0017(10) 0.0012(10) 0.0117(10)
N4B 0.0218(13) 0.0249(13) 0.0282(13) 0.0016(10) -0.0010(10) 0.0085(11)
C4B 0.0145(13) 0.0227(14) 0.0214(14) 0.0014(11) -0.0028(10) 0.0075(11)
N2B 0.0235(13) 0.0231(13) 0.0303(13) 0.0001(10) -0.0034(10) 0.0095(11)
C9B 0.0181(14) 0.0303(15) 0.0207(13) 0.0086(11) -0.0016(11) 0.0123(12)
O2B 0.0185(11) 0.0301(12) 0.0612(16) -0.0083(11) -0.0030(11) 0.0025(10)
C3B 0.0259(15) 0.0316(16) 0.0211(14) 0.0029(12) -0.0003(12) 0.0108(13)
C1B 0.0232(15) 0.0222(15) 0.0392(17) -0.0038(13) -0.0036(13) 0.0073(12)
C14B 0.0264(16) 0.0364(17) 0.0243(15) 0.0024(12) -0.0003(12) 0.0141(14)
C5B 0.0251(15) 0.0275(15) 0.0239(14) 0.0035(12) -0.0008(12) 0.0097(13)
C8B 0.0223(15) 0.0222(14) 0.0204(13) 0.0017(11) -0.0020(11) 0.0087(12)
C10B 0.0269(16) 0.0302(16) 0.0289(15) 0.0026(12) -0.0059(12) 0.0129(13)
C2B 0.0247(15) 0.0330(16) 0.0255(15) -0.0017(12) -0.0007(12) 0.0104(13)
C11B 0.0233(16) 0.0385(18) 0.0383(18) 0.0032(14) -0.0088(13) 0.0120(14)
C13B 0.0310(18) 0.048(2) 0.0326(17) 0.0093(15) 0.0068(13) 0.0254(16)
C6B 0.0258(16) 0.0284(16) 0.0325(17) 0.0105(13) 0.0014(13) 0.0046(13)
C12B 0.0199(15) 0.0451(19) 0.0385(18) 0.0138(15) 0.0009(13) 0.0152(14)

loop_
_atom_type_symbol
_atom_type_description
_atom_type_scat_dispersion_real
_atom_type_scat_dispersion_imag
_atom_type_scat_source
C C 0.0033 0.0016 'International Tables Vol C Tables 4.2.6.8 and 6.1.1.4'
H H 0.0000 0.0000 'International Tables Vol C Tables 4.2.6.8 and 6.1.1.4'
N N 0.0061 0.0033 'International Tables Vol C Tables 4.2.6.8 and 6.1.1.4'
O O 0.0106 0.0060 'International Tables Vol C Tables 4.2.6.8 and 6.1.1.4'
Cl Cl 0.1484 0.1585 'International Tables Vol C Tables 4.2.6.8 and 6.1.1.4'

loop_
_geom_angle_atom_site_label_1
_geom_angle_atom_site_label_2
_geom_angle_atom_site_label_3
_geom_angle
C6 C1 C2 119.6(3)
C6 C1 C7 119.9(3)
C2 C1 C7 120.4(3)
C7 N1 N2 111.1(3)
C7 N1 C9 129.5(3)
N2 N1 C9 119.4(3)
N1 C7 C8 102.1(3)
N1 C7 C1 122.1(3)
C8 C7 C1 135.8(3)
O2 N4 O1 124.8(3)
O2 N4 C8 118.0(3)
O1 N4 C8 117.2(3)
C1 C2 C3 120.1(3)
C1 C2 H2 119.9
C3 C2 H2 119.9
C5 C4 C3 121.1(3)
C5 C4 Cl1 118.8(3)
C3 C4 Cl1 120.0(2)
C4 C3 C2 119.3(3)
C4 C3 H3 120.3
C2 C3 H3 120.3
N3 C8 C7 111.5(3)
N3 C8 N4 120.6(3)
C7 C8 N4 127.9(3)
N3 N2 N1 108.0(3)
C1 C6 C5 120.7(3)
C1 C6 H6 119.7
C5 C6 H6 119.7
N2 N3 C8 107.3(3)
C4 C5 C6 119.0(3)
C4 C5 H5 120.5
C6 C5 H5 120.5
C14 C9 C10 121.5(4)
C14 C9 N1 119.0(4)
C10 C9 N1 119.4(3)
C9 C10 C11 118.8(4)
C9 C10 H10 120.6
C11 C10 H10 120.6
C12 C13 C14 120.0(5)
C12 C13 H13 120.0
C14 C13 H13 120.0
C12 C11 C10 120.6(4)
C12 C11 H11 119.7
C10 C11 H11 119.7
C11 C12 C13 120.0(4)
C11 C12 H12 120.0
C13 C12 H12 120.0
C9 C14 C13 119.0(5)
C9 C14 H14 120.5
C13 C14 H14 120.5
C7A N1A N2A 111.0(2)
C7A N1A C9A 129.6(2)
N2A N1A C9A 119.3(2)
N1A C7A C8A 102.1(2)
N1A C7A C4A 123.0(2)
C8A C7A C4A 134.8(3)
C4A C5A C6A 119.8(3)
C4A C5A H5A 120.1
C6A C5A H5A 120.1
C3A C4A C5A 120.5(3)
C3A C4A C7A 119.1(2)
C5A C4A C7A 120.4(3)
N2A N3A C8A 107.6(2)
C10A C9A C14A 122.4(3)
C10A C9A N1A 119.2(3)
C14A C9A N1A 118.4(3)
N3A C8A C7A 111.5(3)
N3A C8A N4A 120.5(3)
C7A C8A N4A 128.0(3)
C1A C2A C3A 118.8(3)
C1A C2A H2A1 120.6
C3A C2A H2A1 120.6
N3A N2A N1A 107.8(2)
C1A C6A C5A 118.8(3)
C1A C6A H6A 120.6
C5A C6A H6A 120.6
O2A N4A O1A 125.1(3)
O2A N4A C8A 118.0(3)
O1A N4A C8A 116.9(2)
C4A C3A C2A 120.0(3)
C4A C3A H3A 120.0
C2A C3A H3A 120.0
C2A C1A C6A 122.1(3)
C2A C1A Cl1A 119.3(2)
C6A C1A Cl1A 118.6(2)
C13A C14A C9A 117.6(3)
C13A C14A H14A 121.2
C9A C14A H14A 121.2
C11A C10A C9A 118.8(3)
C11A C10A H10A 120.6
C9A C10A H10A 120.6
C13A C12A C11A 120.0(3)
C13A C12A H12A 120.0
C11A C12A H12A 120.0
C10A C11A C12A 120.2(3)
C10A C11A H11A 119.9
C12A C11A H11A 119.9
C12A C13A C14A 121.0(3)
C12A C13A H13A 119.5
C14A C13A H13A 119.5
C7B N1B N2B 111.0(2)
C7B N1B C9B 131.2(3)
N2B N1B C9B 117.9(2)
N1B C7B C8B 101.9(2)
N1B C7B C4B 125.5(3)
C8B C7B C4B 132.7(3)
N2B N3B C8B 107.3(2)
O1B N4B O2B 123.8(3)
O1B N4B C8B 117.5(2)
O2B N4B C8B 118.7(2)
C5B C4B C3B 119.8(3)
C5B C4B C7B 120.6(3)
C3B C4B C7B 119.6(3)
N3B N2B N1B 107.8(2)
C14B C9B C10B 121.0(3)
C14B C9B N1B 117.4(3)
C10B C9B N1B 121.5(3)
C2B C3B C4B 120.4(3)
C2B C3B H3B 119.8
C4B C3B H3B 119.8
C6B C1B C2B 121.2(3)
C6B C1B Cl1B 120.2(3)
C2B C1B Cl1B 118.7(2)
C9B C14B C13B 119.1(3)
C9B C14B H14B 120.4
C13B C14B H14B 120.4
C4B C5B C6B 120.2(3)
C4B C5B H5B 119.9
C6B C5B H5B 119.9
N3B C8B C7B 112.1(3)
N3B C8B N4B 120.2(3)
C7B C8B N4B 127.7(3)
C9B C10B C11B 118.7(3)
C9B C10B H10B 120.6
C11B C10B H10B 120.6
C3B C2B C1B 119.0(3)
C3B C2B H2B1 120.5
C1B C2B H2B1 120.5
C12B C11B C10B 120.5(3)
C12B C11B H11B 119.7
C10B C11B H11B 119.7
C12B C13B C14B 120.0(3)
C12B C13B H13B 120.0
C14B C13B H13B 120.0
C1B C6B C5B 119.4(3)
C1B C6B H6B 120.3
C5B C6B H6B 120.3
C11B C12B C13B 120.6(3)
C11B C12B H12B 119.7
C13B C12B H12B 119.7

loop_
_geom_bond_atom_site_label_1
_geom_bond_atom_site_label_2
_geom_bond_distance
Cl1 C4 1.729(3)
O1 N4 1.223(4)
C1 C6 1.383(4)
C1 C2 1.387(4)
C1 C7 1.475(4)
N1 C7 1.355(4)
N1 N2 1.361(4)
N1 C9 1.439(5)
C7 C8 1.365(5)
N4 O2 1.218(4)
N4 C8 1.440(5)
C2 C3 1.387(5)
C2 H2 0.9300
C4 C5 1.378(5)
C4 C3 1.383(5)
C3 H3 0.9300
C8 N3 1.353(4)
N2 N3 1.292(5)
C6 C5 1.387(5)
C6 H6 0.9300
C5 H5 0.9300
C9 C14 1.364(6)
C9 C10 1.374(5)
C10 C11 1.379(6)
C10 H10 0.9300
C13 C12 1.375(8)
C13 C14 1.389(8)
C13 H13 0.9300
C11 C12 1.369(7)
C11 H11 0.9300
C12 H12 0.9300
C14 H14 0.9300
Cl1A C1A 1.743(3)
N1A C7A 1.355(4)
N1A N2A 1.368(3)
N1A C9A 1.431(4)
C7A C8A 1.372(4)
C7A C4A 1.478(4)
C5A C4A 1.388(4)
C5A C6A 1.389(4)
C5A H5A 0.9300
C4A C3A 1.384(4)
N3A N2A 1.296(4)
N3A C8A 1.348(4)
C9A C10A 1.381(5)
C9A C14A 1.391(4)
O2A N4A 1.215(4)
C8A N4A 1.436(4)
C2A C1A 1.376(5)
C2A C3A 1.391(4)
C2A H2A1 0.9300
O1A N4A 1.229(4)
C6A C1A 1.384(5)
C6A H6A 0.9300
C3A H3A 0.9300
C14A C13A 1.383(5)
C14A H14A 0.9300
C10A C11A 1.376(5)
C10A H10A 0.9300
C12A C13A 1.382(5)
C12A C11A 1.388(5)
C12A H12A 0.9300
C11A H11A 0.9300
C13A H13A 0.9300
Cl1B C1B 1.733(3)
N1B C7B 1.356(4)
N1B N2B 1.369(4)
N1B C9B 1.441(4)
C7B C8B 1.369(4)
C7B C4B 1.482(4)
N3B N2B 1.297(4)
N3B C8B 1.345(4)
O1B N4B 1.223(3)
N4B O2B 1.225(3)
N4B C8B 1.430(4)
C4B C5B 1.383(4)
C4B C3B 1.395(4)
C9B C14B 1.388(5)
C9B C10B 1.389(4)
C3B C2B 1.377(5)
C3B H3B 0.9300
C1B C6B 1.378(5)
C1B C2B 1.393(5)
C14B C13B 1.392(5)
C14B H14B 0.9300
C5B C6B 1.386(5)
C5B H5B 0.9300
C10B C11B 1.393(5)
C10B H10B 0.9300
C2B H2B1 0.9300
C11B C12B 1.371(5)
C11B H11B 0.9300
C13B C12B 1.380(5)
C13B H13B 0.9300
C6B H6B 0.9300
C12B H12B 0.9300

loop_
_geom_torsion_atom_site_label_1
_geom_torsion_atom_site_label_2
_geom_torsion_atom_site_label_3
_geom_torsion_atom_site_label_4
_geom_torsion
N2 N1 C7 C8 -0.4(3)
C9 N1 C7 C8 -179.9(3)
N2 N1 C7 C1 -179.3(3)
C9 N1 C7 C1 1.2(5)
C6 C1 C7 N1 77.3(4)
C2 C1 C7 N1 -99.3(4)
C6 C1 C7 C8 -101.2(4)
C2 C1 C7 C8 82.2(5)
C6 C1 C2 C3 -0.8(5)
C7 C1 C2 C3 175.8(3)
C5 C4 C3 C2 3.0(6)
Cl1 C4 C3 C2 -176.7(3)
C1 C2 C3 C4 -0.9(6)
N1 C7 C8 N3 0.8(3)
C1 C7 C8 N3 179.5(3)
N1 C7 C8 N4 -178.2(3)
C1 C7 C8 N4 0.4(6)
O2 N4 C8 N3 3.4(4)
O1 N4 C8 N3 -176.0(3)
O2 N4 C8 C7 -177.6(3)
O1 N4 C8 C7 3.0(5)
C7 N1 N2 N3 -0.2(4)
C9 N1 N2 N3 179.4(3)
C2 C1 C6 C5 0.5(5)
C7 C1 C6 C5 -176.1(3)
N1 N2 N3 C8 0.7(4)
C7 C8 N3 N2 -1.0(4)
N4 C8 N3 N2 178.1(3)
C3 C4 C5 C6 -3.2(5)
Cl1 C4 C5 C6 176.5(3)
C1 C6 C5 C4 1.5(6)
C7 N1 C9 C14 -110.8(5)
N2 N1 C9 C14 69.7(5)
C7 N1 C9 C10 70.0(5)
N2 N1 C9 C10 -109.5(4)
C14 C9 C10 C11 -3.5(6)
N1 C9 C10 C11 175.7(3)
C9 C10 C11 C12 1.4(6)
C10 C11 C12 C13 1.4(8)
C14 C13 C12 C11 -2.3(10)
C10 C9 C14 C13 2.7(9)
N1 C9 C14 C13 -176.5(5)
C12 C13 C14 C9 0.2(10)
N2A N1A C7A C8A -0.3(3)
C9A N1A C7A C8A 176.3(3)
N2A N1A C7A C4A 177.9(2)
C9A N1A C7A C4A -5.5(5)
C6A C5A C4A C3A 0.0(4)
C6A C5A C4A C7A -179.8(3)
N1A C7A C4A C3A -58.0(4)
C8A C7A C4A C3A 119.4(4)
N1A C7A C4A C5A 121.8(3)
C8A C7A C4A C5A -60.7(4)
C7A N1A C9A C10A -58.6(4)
N2A N1A C9A C10A 117.6(3)
C7A N1A C9A C14A 124.0(3)
N2A N1A C9A C14A -59.8(4)
N2A N3A C8A C7A 0.3(3)
N2A N3A C8A N4A -177.4(3)
N1A C7A C8A N3A 0.0(3)
C4A C7A C8A N3A -177.8(3)
N1A C7A C8A N4A 177.5(3)
C4A C7A C8A N4A -0.4(5)
C8A N3A N2A N1A -0.4(3)
C7A N1A N2A N3A 0.4(3)
C9A N1A N2A N3A -176.5(2)
C4A C5A C6A C1A -0.4(4)
N3A C8A N4A O2A -7.6(4)
C7A C8A N4A O2A 175.1(3)
N3A C8A N4A O1A 172.3(3)
C7A C8A N4A O1A -4.9(5)
C5A C4A C3A C2A 0.3(4)
C7A C4A C3A C2A -179.8(3)
C1A C2A C3A C4A -0.3(5)
C3A C2A C1A C6A 0.0(5)
C3A C2A C1A Cl1A 179.9(2)
C5A C6A C1A C2A 0.4(5)
C5A C6A C1A Cl1A -179.6(2)
C10A C9A C14A C13A -1.1(4)
N1A C9A C14A C13A 176.3(3)
C14A C9A C10A C11A 0.5(4)
N1A C9A C10A C11A -176.8(3)
C9A C10A C11A C12A 0.8(5)
C13A C12A C11A C10A -1.4(5)
C11A C12A C13A C14A 0.8(5)
C9A C14A C13A C12A 0.4(5)
N2B N1B C7B C8B 0.3(3)
C9B N1B C7B C8B 178.4(3)
N2B N1B C7B C4B -178.5(2)
C9B N1B C7B C4B -0.4(4)
N1B C7B C4B C5B 76.3(4)
C8B C7B C4B C5B -102.1(4)
N1B C7B C4B C3B -103.3(3)
C8B C7B C4B C3B 78.3(4)
C8B N3B N2B N1B -0.4(3)
C7B N1B N2B N3B 0.1(3)
C9B N1B N2B N3B -178.3(2)
C7B N1B C9B C14B -154.6(3)
N2B N1B C9B C14B 23.3(4)
C7B N1B C9B C10B 25.3(4)
N2B N1B C9B C10B -156.7(3)
C5B C4B C3B C2B -3.2(4)
C7B C4B C3B C2B 176.4(3)
C10B C9B C14B C13B -0.4(4)
N1B C9B C14B C13B 179.5(3)
C3B C4B C5B C6B 2.0(4)
C7B C4B C5B C6B -177.7(3)
N2B N3B C8B C7B 0.6(3)
N2B N3B C8B N4B 178.4(3)
N1B C7B C8B N3B -0.6(3)
C4B C7B C8B N3B 178.1(3)
N1B C7B C8B N4B -178.1(3)
C4B C7B C8B N4B 0.6(5)
O1B N4B C8B N3B 176.8(3)
O2B N4B C8B N3B -2.4(4)
O1B N4B C8B C7B -5.8(4)
O2B N4B C8B C7B 175.0(3)
C14B C9B C10B C11B 1.3(4)
N1B C9B C10B C11B -178.6(3)
C4B C3B C2B C1B 1.7(5)
C6B C1B C2B C3B 1.2(5)
Cl1B C1B C2B C3B -179.6(2)
C9B C10B C11B C12B -0.8(5)
C9B C14B C13B C12B -1.1(5)
C2B C1B C6B C5B -2.5(5)
Cl1B C1B C6B C5B 178.3(2)
C4B C5B C6B C1B 0.9(5)
C10B C11B C12B C13B -0.6(5)
C14B C13B C12B C11B 1.6(5)
